data_4112426
loop_
_publ_author_name
'Javier Vela'
'Sebastian Stoian'
'Christine J. Flaschenriem'
'Eckard M\"unck'
'Patrick L. Holland'

_publ_section_title
;
 A Sulfido-Bridged Diiron(II) Compound and Its Reactions with
 Nitrogenase-Relevant Substrates
;
_journal_name_full 'Journal of the American Chemical Society'
_journal_page_first 4522
_journal_page_last 4523
_journal_paper_doi 10.1021/ja049417l
_journal_volume 126
_journal_year 2004
_chemical_formula_sum 'C60 H85 Fe2 N5 S'
_chemical_formula_weight 1020.09
_chemical_name_common 1(MeCN)
_chemical_name_systematic
;
 ?
;
_space_group_IT_number 1
_symmetry_cell_setting triclinic
_symmetry_space_group_name_Hall 'P 1'
_symmetry_space_group_name_H-M 'P 1'
_atom_sites_solution_hydrogens geom
_atom_sites_solution_primary direct
_atom_sites_solution_secondary difmap
_audit_creation_method SHELXL-97
_cell_angle_alpha 87.7080(10)
_cell_angle_beta 80.5630(10)
_cell_angle_gamma 78.7370(10)
_cell_formula_units_Z 1
_cell_length_a 8.9260(6)
_cell_length_b 13.2286(9)
_cell_length_c 13.8214(10)
_cell_measurement_reflns_used 6770
_cell_measurement_temperature 193(2)
_cell_measurement_theta_max 28.3
_cell_measurement_theta_min 2.7
_cell_volume 1578.86(19)
_computing_structure_refinement 'SHELXL-97 (Sheldrick, 1997)'
_diffrn_ambient_temperature 193(2)
_diffrn_measured_fraction_theta_full 0.928
_diffrn_measured_fraction_theta_max 0.928
_diffrn_radiation_monochromator graphite
_diffrn_radiation_source 'fine-focus sealed tube'
_diffrn_radiation_type MoK\a
_diffrn_radiation_wavelength 0.71073
_diffrn_reflns_av_R_equivalents 0.0114
_diffrn_reflns_av_sigmaI/netI 0.0263
_diffrn_reflns_limit_h_max 6
_diffrn_reflns_limit_h_min -11
_diffrn_reflns_limit_k_max 17
_diffrn_reflns_limit_k_min -17
_diffrn_reflns_limit_l_max 18
_diffrn_reflns_limit_l_min -18
_diffrn_reflns_number 10035
_diffrn_reflns_theta_full 28.29
_diffrn_reflns_theta_max 28.29
_diffrn_reflns_theta_min 1.57
_exptl_absorpt_coefficient_mu 0.529
_exptl_absorpt_correction_T_max 0.9999
_exptl_absorpt_correction_T_min 0.8142
_exptl_absorpt_correction_type empirical
_exptl_absorpt_process_details SADABS
_exptl_crystal_colour yellow
_exptl_crystal_density_diffrn 1.073
_exptl_crystal_description block
_exptl_crystal_F_000 548
_exptl_crystal_size_max 0.5
_exptl_crystal_size_mid 0.12
_exptl_crystal_size_min 0.06
_refine_diff_density_max 2.592
_refine_diff_density_min -0.435
_refine_diff_density_rms 0.103
_refine_ls_abs_structure_details 'Flack H D (1983), Acta Cryst. A39, 876-881'
_refine_ls_abs_structure_Flack 0.49(3)
_refine_ls_extinction_method none
_refine_ls_goodness_of_fit_ref 1.082
_refine_ls_hydrogen_treatment mixed
_refine_ls_matrix_type full
_refine_ls_number_parameters 635
_refine_ls_number_reflns 8438
_refine_ls_number_restraints 3
_refine_ls_restrained_S_all 1.081
_refine_ls_R_factor_all 0.0837
_refine_ls_R_factor_gt 0.0668
_refine_ls_shift/su_max 0.005
_refine_ls_shift/su_mean 0.000
_refine_ls_structure_factor_coef Fsqd
_refine_ls_weighting_details 'calc w=1/[\s^2^(Fo^2^)+(0.1247P)^2^+1.3456P] where P=(Fo^2^+2Fc^2^)/3'
_refine_ls_weighting_scheme calc
_refine_ls_wR_factor_gt 0.1799
_refine_ls_wR_factor_ref 0.2005
_reflns_number_gt 6784
_reflns_number_total 8438
_reflns_threshold_expression >2sigma(I)
_cod_data_source_file ja049417lsi20040202_112433_2.cif
_cod_data_source_block 1.CH3CN
_cod_database_code 4112426

loop_
_symmetry_equiv_pos_as_xyz
'x, y, z'

loop_
_atom_site_label
_atom_site_type_symbol
_atom_site_fract_x
_atom_site_fract_y
_atom_site_fract_z
_atom_site_U_iso_or_equiv
_atom_site_adp_type
_atom_site_occupancy
_atom_site_symmetry_multiplicity
_atom_site_calc_flag
_atom_site_refinement_flags
Fe1 Fe 0.02331(8) 0.98216(5) 0.86099(5) 0.0328(2) Uani 1 1 d .
Fe2 Fe -0.02326(8) 1.01790(5) 1.13912(5) 0.0325(2) Uani 1 1 d .
S1 S -0.1301(2) 1.01005(16) 1.01570(12) 0.0489(4) Uani 1 1 d .
N1 N -0.0298(7) 1.0821(4) 0.7505(3) 0.0247(11) Uani 1 1 d .
N2 N 0.0216(8) 0.8570(4) 0.7805(4) 0.0320(13) Uani 1 1 d .
N3 N -0.0229(7) 1.1430(4) 1.2144(3) 0.0266(12) Uani 1 1 d .
N4 N 0.0293(6) 0.9180(5) 1.2468(4) 0.0271(12) Uani 1 1 d .
N17 N 0.2493(8) 0.9872(6) 0.8904(5) 0.0607(17) Uani 1 1 d .
C11 C -0.1425(9) 1.1359(6) 0.6015(5) 0.0377(18) Uani 1 1 d .
H11A H -0.2486 1.1718 0.6243 0.057 Uiso 1 1 calc R
H11B H -0.1383 1.1021 0.5390 0.057 Uiso 1 1 calc R
H11C H -0.0733 1.1858 0.5923 0.057 Uiso 1 1 calc R
C12 C 0.0025(8) 1.1864(5) 0.7526(4) 0.0283(14) Uani 1 1 d .
C13 C 0.1019(9) 0.7575(5) 0.8127(5) 0.0318(15) Uani 1 1 d .
C14 C 0.0619(12) 1.2359(6) 1.3442(6) 0.047(2) Uani 1 1 d .
H14A H 0.0728 1.2897 1.2941 0.071 Uiso 1 1 calc R
H14B H 0.1519 1.2237 1.3783 0.071 Uiso 1 1 calc R
H14C H -0.0323 1.2582 1.3915 0.071 Uiso 1 1 calc R
C15 C -0.1021(9) 1.2419(6) 1.1891(5) 0.0356(17) Uani 1 1 d .
C16 C -0.0008(8) 0.8166(5) 1.2486(5) 0.0281(14) Uani 1 1 d .
C21 C -0.0923(7) 1.0562(5) 0.6765(4) 0.0253(14) Uani 1 1 d .
C22 C -0.1153(9) 1.2663(6) 0.7869(5) 0.0344(17) Uani 1 1 d .
C23 C 0.0257(10) 0.6905(6) 0.8742(5) 0.0383(18) Uani 1 1 d .
C24 C 0.0513(9) 1.1344(6) 1.2945(5) 0.0358(17) Uani 1 1 d .
C25 C -0.0199(9) 1.3068(6) 1.1262(5) 0.0345(17) Uani 1 1 d .
C26 C -0.1573(9) 0.8008(6) 1.2835(4) 0.0333(17) Uani 1 1 d .
C27 C 0.3680(12) 0.9899(8) 0.9140(9) 0.085(3) Uani 1 1 d .
C31 C -0.1101(8) 0.9553(5) 0.6607(4) 0.0269(14) Uani 1 1 d .
H31 H -0.1740 0.9492 0.6135 0.032 Uiso 1 1 calc R
C32 C -0.0800(10) 1.3659(6) 0.7850(6) 0.0427(19) Uani 1 1 d .
H32 H -0.1564 1.4219 0.8128 0.051 Uiso 1 1 calc R
C33 C 0.1034(10) 0.5953(6) 0.8998(6) 0.046(2) Uani 1 1 d .
H33 H 0.0488 0.5499 0.9397 0.056 Uiso 1 1 calc R
C34 C 0.1128(9) 1.0438(6) 1.3374(5) 0.0351(17) Uani 1 1 d .
H34 H 0.1775 1.0495 1.3843 0.042 Uiso 1 1 calc R
C35 C -0.1106(12) 1.4017(7) 1.1018(7) 0.055(2) Uani 1 1 d .
H35 H -0.0621 1.4464 1.0570 0.066 Uiso 1 1 calc R
C36 C -0.1786(11) 0.6983(7) 1.2850(5) 0.043(2) Uani 1 1 d .
H36 H -0.2791 0.6861 1.3104 0.052 Uiso 1 1 calc R
C37 C 0.5152(18) 0.9945(13) 0.9458(16) 0.169(10) Uani 1 1 d .
H37A H 0.5811 0.9257 0.9415 0.253 Uiso 1 1 calc R
H37B H 0.4956 1.0183 1.0138 0.253 Uiso 1 1 calc R
H37C H 0.5674 1.0425 0.9034 0.253 Uiso 1 1 calc R
C41 C -0.0469(8) 0.8607(5) 0.7047(4) 0.0280(14) Uani 1 1 d .
C42 C 0.0635(12) 1.3825(6) 0.7433(6) 0.051(2) Uani 1 1 d .
H42 H 0.0823 1.4509 0.7371 0.061 Uiso 1 1 calc R
C43 C 0.2582(12) 0.5659(6) 0.8683(7) 0.057(3) Uani 1 1 d .
H43 H 0.3122 0.5020 0.8896 0.069 Uiso 1 1 calc R
C44 C 0.0925(9) 0.9443(6) 1.3211(4) 0.0318(16) Uani 1 1 d .
C45 C -0.2641(10) 1.4328(7) 1.1389(6) 0.047(2) Uani 1 1 d .
H45 H -0.3173 1.5002 1.1257 0.056 Uiso 1 1 calc R
C46 C -0.0715(11) 0.6173(7) 1.2542(6) 0.047(2) Uani 1 1 d .
H46 H -0.0957 0.5504 1.2549 0.057 Uiso 1 1 calc R
C51 C -0.0612(9) 0.7646(6) 0.6567(5) 0.0382(17) Uani 1 1 d .
H51A H 0.0379 0.7160 0.6503 0.057 Uiso 1 1 calc R
H51B H -0.0893 0.7816 0.5915 0.057 Uiso 1 1 calc R
H51C H -0.1415 0.7333 0.6968 0.057 Uiso 1 1 calc R
C52 C 0.1857(10) 1.2982(6) 0.7091(5) 0.0394(17) Uani 1 1 d .
H52 H 0.2865 1.3089 0.6825 0.047 Uiso 1 1 calc R
C53 C 0.3400(11) 0.6309(6) 0.8032(6) 0.048(2) Uani 1 1 d .
H53 H 0.4462 0.6075 0.7778 0.058 Uiso 1 1 calc R
C54 C 0.1451(9) 0.8636(5) 1.3972(5) 0.0352(16) Uani 1 1 d .
H54A H 0.0550 0.8389 1.4333 0.053 Uiso 1 1 calc R
H54B H 0.1956 0.8946 1.4430 0.053 Uiso 1 1 calc R
H54C H 0.2182 0.8056 1.3639 0.053 Uiso 1 1 calc R
C55 C -0.3389(10) 1.3655(7) 1.1949(6) 0.051(2) Uani 1 1 d .
H55 H -0.4476 1.3831 1.2153 0.062 Uiso 1 1 calc R
C56 C 0.0765(11) 0.6332(6) 1.2210(6) 0.047(2) Uani 1 1 d .
H56 H 0.1561 0.5748 1.2039 0.056 Uiso 1 1 calc R
C62 C 0.1503(8) 1.1992(6) 0.7164(5) 0.0317(15) Uani 1 1 d .
C63 C 0.2633(9) 0.7303(6) 0.7764(6) 0.0409(18) Uani 1 1 d .
C65 C -0.2596(11) 1.2730(6) 1.2220(5) 0.0428(19) Uani 1 1 d .
C66 C 0.1154(10) 0.7307(6) 1.2113(6) 0.0369(17) Uani 1 1 d .
C72 C -0.2763(9) 1.2531(6) 0.8293(6) 0.0429(19) Uani 1 1 d .
H72 H -0.2909 1.1834 0.8123 0.051 Uiso 1 1 calc R
C73 C -0.1484(9) 0.7226(6) 0.9143(5) 0.0375(17) Uani 1 1 d .
H73 H -0.1909 0.7883 0.8815 0.045 Uiso 1 1 calc R
C75 C 0.1506(10) 1.2808(6) 1.0850(5) 0.0405(18) Uani 1 1 d .
H75 H 0.1954 1.2163 1.1187 0.049 Uiso 1 1 calc R
C76 C -0.2811(9) 0.8903(7) 1.3189(5) 0.0408(18) Uani 1 1 d .
H76 H -0.2565 0.9532 1.2821 0.049 Uiso 1 1 calc R
C82 C -0.2912(14) 1.2612(13) 0.9457(7) 0.093(4) Uani 1 1 d .
H82A H -0.2642 1.3260 0.9621 0.140 Uiso 1 1 calc R
H82B H -0.2208 1.2031 0.9701 0.140 Uiso 1 1 calc R
H82C H -0.3979 1.2593 0.9761 0.140 Uiso 1 1 calc R
C83 C -0.1679(13) 0.7409(9) 1.0271(6) 0.060(3) Uani 1 1 d .
H83A H -0.1196 0.6782 1.0590 0.091 Uiso 1 1 calc R
H83B H -0.2782 0.7578 1.0543 0.091 Uiso 1 1 calc R
H83C H -0.1180 0.7980 1.0388 0.091 Uiso 1 1 calc R
C85 C 0.1769(10) 1.2588(8) 0.9780(6) 0.052(2) Uani 1 1 d .
H85A H 0.1359 1.3210 0.9424 0.078 Uiso 1 1 calc R
H85B H 0.1241 1.2032 0.9664 0.078 Uiso 1 1 calc R
H85C H 0.2881 1.2379 0.9548 0.078 Uiso 1 1 calc R
C86 C -0.4409(10) 0.8782(7) 1.3043(7) 0.058(2) Uani 1 1 d .
H86A H -0.4378 0.8577 1.2365 0.087 Uiso 1 1 calc R
H86B H -0.5133 0.9438 1.3176 0.087 Uiso 1 1 calc R
H86C H -0.4751 0.8251 1.3493 0.087 Uiso 1 1 calc R
C92 C -0.4060(12) 1.3351(8) 0.7981(10) 0.077(3) Uani 1 1 d .
H92A H -0.3900 1.4037 0.8127 0.116 Uiso 1 1 calc R
H92B H -0.5059 1.3243 0.8340 0.116 Uiso 1 1 calc R
H92C H -0.4054 1.3297 0.7275 0.116 Uiso 1 1 calc R
C93 C -0.2379(11) 0.6362(7) 0.8924(7) 0.051(2) Uani 1 1 d .
H93A H -0.2272 0.6276 0.8214 0.077 Uiso 1 1 calc R
H93B H -0.3477 0.6564 0.9200 0.077 Uiso 1 1 calc R
H93C H -0.1942 0.5710 0.9224 0.077 Uiso 1 1 calc R
C95 C 0.2380(11) 1.3609(6) 1.1025(6) 0.048(2) Uani 1 1 d .
H95A H 0.3488 1.3313 1.0931 0.073 Uiso 1 1 calc R
H95B H 0.2044 1.3862 1.1698 0.073 Uiso 1 1 calc R
H95C H 0.2185 1.4183 1.0563 0.073 Uiso 1 1 calc R
C96 C -0.2908(12) 0.9094(13) 1.4313(7) 0.092(4) Uani 1 1 d .
H96A H -0.2832 0.8434 1.4667 0.138 Uiso 1 1 calc R
H96B H -0.3896 0.9543 1.4559 0.138 Uiso 1 1 calc R
H96C H -0.2055 0.9425 1.4414 0.138 Uiso 1 1 calc R
C102 C 0.2793(9) 1.1088(6) 0.6801(6) 0.0403(18) Uani 1 1 d .
H102 H 0.2553 1.0469 0.7189 0.048 Uiso 1 1 calc R
C103 C 0.3498(11) 0.7983(7) 0.7096(7) 0.055(2) Uani 1 1 d .
H103 H 0.2815 0.8680 0.7121 0.066 Uiso 1 1 calc R
C105 C -0.3487(9) 1.2009(8) 1.2908(7) 0.055(2) Uani 1 1 d .
H105 H -0.2802 1.1316 1.2928 0.066 Uiso 1 1 calc R
C106 C 0.2807(10) 0.7459(6) 1.1657(6) 0.0414(18) Uani 1 1 d .
H106 H 0.2936 0.8146 1.1870 0.050 Uiso 1 1 calc R
C112 C 0.2808(12) 1.0859(8) 0.5746(7) 0.065(3) Uani 1 1 d .
H11D H 0.1743 1.0948 0.5617 0.097 Uiso 1 1 calc R
H11E H 0.3340 1.0147 0.5604 0.097 Uiso 1 1 calc R
H11F H 0.3352 1.1332 0.5326 0.097 Uiso 1 1 calc R
C113 C 0.384(2) 0.7672(13) 0.6053(8) 0.124(6) Uani 1 1 d .
H11G H 0.4492 0.6982 0.5993 0.186 Uiso 1 1 calc R
H11H H 0.4392 0.8164 0.5666 0.186 Uiso 1 1 calc R
H11I H 0.2874 0.7666 0.5810 0.186 Uiso 1 1 calc R
C115 C -0.3819(14) 1.2496(12) 1.3971(8) 0.093(4) Uani 1 1 d .
H11J H -0.4477 1.3181 1.3959 0.140 Uiso 1 1 calc R
H11K H -0.2838 1.2556 1.4174 0.140 Uiso 1 1 calc R
H11L H -0.4347 1.2052 1.4437 0.140 Uiso 1 1 calc R
C116 C 0.3009(14) 0.7471(16) 1.0589(8) 0.111(6) Uani 1 1 d .
H11M H 0.3898 0.7786 1.0325 0.167 Uiso 1 1 calc R
H11N H 0.2075 0.7871 1.0373 0.167 Uiso 1 1 calc R
H11O H 0.3188 0.6763 1.0350 0.167 Uiso 1 1 calc R
C122 C 0.4414(13) 1.1243(11) 0.7009(11) 0.098(5) Uani 1 1 d .
H12A H 0.4645 1.1887 0.6700 0.148 Uiso 1 1 calc R
H12B H 0.5215 1.0663 0.6739 0.148 Uiso 1 1 calc R
H12C H 0.4392 1.1276 0.7719 0.148 Uiso 1 1 calc R
C123 C 0.4984(18) 0.8123(11) 0.7403(10) 0.101(4) Uani 1 1 d .
H12D H 0.5567 0.7452 0.7576 0.151 Uiso 1 1 calc R
H12E H 0.4751 0.8578 0.7972 0.151 Uiso 1 1 calc R
H12F H 0.5602 0.8431 0.6860 0.151 Uiso 1 1 calc R
C125 C -0.4920(19) 1.1887(13) 1.2539(12) 0.129(7) Uani 1 1 d .
H12G H -0.5804 1.2380 1.2869 0.193 Uiso 1 1 calc R
H12H H -0.5099 1.1184 1.2675 0.193 Uiso 1 1 calc R
H12I H -0.4799 1.2018 1.1830 0.193 Uiso 1 1 calc R
C126 C 0.3997(11) 0.6670(8) 1.2021(9) 0.070(3) Uani 1 1 d .
H12J H 0.4121 0.6028 1.1662 0.104 Uiso 1 1 calc R
H12K H 0.3678 0.6547 1.2722 0.104 Uiso 1 1 calc R
H12L H 0.4983 0.6910 1.1922 0.104 Uiso 1 1 calc R

loop_
_atom_site_aniso_label
_atom_site_aniso_U_11
_atom_site_aniso_U_22
_atom_site_aniso_U_33
_atom_site_aniso_U_23
_atom_site_aniso_U_13
_atom_site_aniso_U_12
Fe1 0.0381(5) 0.0247(5) 0.0377(5) 0.0036(4) -0.0126(4) -0.0059(4)
Fe2 0.0385(5) 0.0251(5) 0.0356(5) 0.0044(3) -0.0107(4) -0.0067(4)
S1 0.0485(9) 0.0685(11) 0.0319(7) -0.0037(7) -0.0117(7) -0.0115(8)
N1 0.039(3) 0.012(3) 0.023(2) 0.0042(19) -0.007(2) -0.005(2)
N2 0.042(3) 0.017(3) 0.035(3) 0.003(2) -0.002(3) -0.004(3)
N3 0.030(3) 0.024(3) 0.023(2) 0.001(2) -0.001(2) -0.001(2)
N4 0.019(3) 0.032(3) 0.029(3) -0.006(2) 0.001(2) -0.006(2)
N17 0.053(4) 0.062(4) 0.075(4) 0.014(3) -0.025(3) -0.021(3)
C11 0.043(4) 0.043(4) 0.029(3) -0.015(3) -0.001(3) -0.014(4)
C12 0.038(4) 0.024(4) 0.027(3) 0.004(3) -0.016(3) -0.008(3)
C13 0.040(4) 0.017(3) 0.036(3) -0.002(3) -0.004(3) 0.000(3)
C14 0.073(6) 0.026(4) 0.049(4) -0.008(3) -0.016(4) -0.017(4)
C15 0.044(4) 0.027(4) 0.028(3) 0.004(3) 0.006(3) -0.001(4)
C16 0.033(4) 0.022(4) 0.030(3) -0.001(3) -0.004(3) -0.009(3)
C21 0.020(3) 0.021(3) 0.030(3) -0.005(2) 0.005(2) 0.002(3)
C22 0.043(4) 0.027(4) 0.033(3) -0.001(3) -0.005(3) -0.006(4)
C23 0.041(4) 0.027(4) 0.041(4) 0.004(3) -0.002(3) 0.001(4)
C24 0.042(4) 0.040(4) 0.029(3) -0.011(3) -0.005(3) -0.013(4)
C25 0.043(4) 0.021(4) 0.036(3) 0.000(3) 0.005(3) -0.007(3)
C26 0.047(4) 0.037(4) 0.020(3) -0.003(3) -0.011(3) -0.013(4)
C27 0.069(6) 0.069(6) 0.133(9) 0.020(6) -0.061(6) -0.021(5)
C31 0.031(4) 0.020(3) 0.029(3) -0.004(2) -0.005(3) -0.002(3)
C32 0.052(5) 0.022(4) 0.053(4) -0.005(3) -0.001(4) -0.010(4)
C33 0.050(5) 0.026(4) 0.057(5) 0.019(3) -0.002(4) -0.002(4)
C34 0.038(4) 0.041(5) 0.031(3) 0.005(3) -0.010(3) -0.014(4)
C35 0.065(6) 0.027(4) 0.061(5) 0.009(4) 0.011(4) -0.003(4)
C36 0.056(5) 0.046(5) 0.039(4) 0.014(3) -0.014(4) -0.035(4)
C37 0.100(10) 0.104(10) 0.34(3) 0.040(16) -0.140(16) -0.040(8)
C41 0.032(3) 0.012(3) 0.034(3) 0.006(2) 0.008(3) -0.003(3)
C42 0.070(6) 0.018(4) 0.069(5) 0.001(3) -0.024(5) -0.011(4)
C43 0.075(7) 0.019(4) 0.065(5) 0.009(3) 0.010(5) 0.005(4)
C44 0.043(4) 0.031(4) 0.025(3) 0.006(3) -0.013(3) -0.013(3)
C45 0.047(5) 0.031(4) 0.056(4) 0.009(3) -0.005(4) 0.006(4)
C46 0.059(5) 0.039(5) 0.050(4) 0.009(4) -0.011(4) -0.027(4)
C51 0.047(5) 0.030(4) 0.035(3) 0.002(3) -0.001(3) -0.007(4)
C52 0.041(4) 0.032(4) 0.045(4) 0.001(3) -0.007(3) -0.008(3)
C53 0.050(5) 0.026(4) 0.059(5) 0.002(3) 0.010(4) 0.000(4)
C54 0.040(4) 0.024(3) 0.043(3) 0.021(3) -0.020(3) -0.003(3)
C55 0.041(5) 0.044(5) 0.058(5) 0.002(4) -0.002(4) 0.013(4)
C56 0.059(6) 0.023(4) 0.059(5) 0.002(3) -0.018(4) -0.001(4)
C62 0.028(4) 0.027(4) 0.042(4) 0.008(3) -0.009(3) -0.010(3)
C63 0.036(4) 0.030(4) 0.050(4) 0.005(3) 0.005(3) 0.000(4)
C65 0.054(5) 0.029(4) 0.042(4) 0.007(3) -0.004(4) -0.005(4)
C66 0.041(4) 0.021(4) 0.048(4) -0.002(3) -0.007(3) -0.005(3)
C72 0.036(4) 0.028(4) 0.059(4) -0.009(3) 0.006(4) -0.002(3)
C73 0.043(4) 0.028(4) 0.042(4) 0.009(3) 0.000(3) -0.014(4)
C75 0.041(4) 0.024(4) 0.050(4) -0.002(3) 0.007(3) 0.000(3)
C76 0.030(4) 0.046(5) 0.046(4) -0.013(3) -0.010(3) -0.001(4)
C82 0.062(7) 0.153(13) 0.049(5) 0.008(6) 0.011(5) -0.001(8)
C83 0.071(7) 0.064(6) 0.046(5) -0.011(4) 0.004(4) -0.021(6)
C85 0.036(4) 0.069(6) 0.051(4) -0.014(4) 0.005(3) -0.017(4)
C86 0.034(4) 0.047(5) 0.096(7) -0.005(5) -0.015(5) -0.009(4)
C92 0.048(6) 0.047(6) 0.144(10) 0.017(6) -0.046(6) -0.007(5)
C93 0.048(5) 0.042(5) 0.069(5) 0.013(4) -0.018(4) -0.017(4)
C95 0.059(5) 0.034(4) 0.049(4) -0.006(3) 0.003(4) -0.010(4)
C96 0.043(6) 0.169(14) 0.060(6) -0.035(7) -0.007(5) -0.007(7)
C102 0.026(4) 0.037(4) 0.060(4) 0.007(3) -0.003(3) -0.017(3)
C103 0.048(5) 0.033(5) 0.075(6) 0.015(4) 0.003(4) -0.004(4)
C105 0.029(4) 0.056(6) 0.067(5) 0.026(4) 0.012(4) 0.002(4)
C106 0.039(4) 0.032(4) 0.049(4) -0.006(3) -0.005(3) 0.005(4)
C112 0.052(5) 0.069(6) 0.068(5) -0.029(4) 0.016(4) -0.015(5)
C113 0.186(16) 0.147(13) 0.048(5) 0.039(7) 0.005(7) -0.081(12)
C115 0.060(6) 0.138(12) 0.079(7) 0.021(7) 0.007(5) -0.033(7)
C116 0.054(7) 0.232(19) 0.053(6) 0.011(8) -0.006(5) -0.044(9)
C122 0.054(7) 0.094(10) 0.165(13) 0.031(9) -0.064(8) -0.027(7)
C123 0.116(11) 0.086(10) 0.112(9) 0.041(8) -0.023(8) -0.052(9)
C125 0.144(13) 0.141(15) 0.152(13) 0.070(11) -0.080(11) -0.118(13)
C126 0.043(5) 0.054(7) 0.112(8) -0.002(6) -0.019(6) -0.003(5)

loop_
_atom_type_symbol
_atom_type_description
_atom_type_scat_dispersion_real
_atom_type_scat_dispersion_imag
_atom_type_scat_source
C C 0.0033 0.0016 'International Tables Vol C Tables 4.2.6.8 and 6.1.1.4'
H H 0.0000 0.0000 'International Tables Vol C Tables 4.2.6.8 and 6.1.1.4'
N N 0.0061 0.0033 'International Tables Vol C Tables 4.2.6.8 and 6.1.1.4'
S S 0.1246 0.1234 'International Tables Vol C Tables 4.2.6.8 and 6.1.1.4'
Fe Fe 0.3463 0.8444 'International Tables Vol C Tables 4.2.6.8 and 6.1.1.4'

loop_
_geom_angle_atom_site_label_1
_geom_angle_atom_site_label_2
_geom_angle_atom_site_label_3
_geom_angle
N1 Fe1 N2 92.8(2)
N1 Fe1 N17 110.1(2)
N2 Fe1 N17 112.2(3)
N1 Fe1 S1 118.15(16)
N2 Fe1 S1 120.79(17)
N17 Fe1 S1 102.8(2)
N3 Fe2 N4 95.2(2)
N3 Fe2 S1 127.37(17)
N4 Fe2 S1 133.41(17)
Fe2 S1 Fe1 119.24(10)
C21 N1 C12 118.9(5)
C21 N1 Fe1 122.4(4)
C12 N1 Fe1 118.7(4)
C41 N2 C13 119.0(5)
C41 N2 Fe1 124.1(5)
C13 N2 Fe1 116.9(4)
C24 N3 C15 118.4(6)
C24 N3 Fe2 119.9(5)
C15 N3 Fe2 121.6(4)
C44 N4 C16 116.9(6)
C44 N4 Fe2 121.6(5)
C16 N4 Fe2 121.6(4)
C27 N17 Fe1 174.8(9)
C62 C12 C22 123.3(7)
C62 C12 N1 117.2(6)
C22 C12 N1 119.4(7)
C23 C13 C63 121.0(7)
C23 C13 N2 122.5(7)
C63 C13 N2 116.5(6)
C65 C15 C25 120.3(7)
C65 C15 N3 120.5(7)
C25 C15 N3 119.1(7)
N4 C16 C66 122.0(7)
N4 C16 C26 118.8(6)
C66 C16 C26 119.1(6)
N1 C21 C31 123.5(6)
N1 C21 C11 120.2(5)
C31 C21 C11 116.3(6)
C12 C22 C32 117.5(8)
C12 C22 C72 124.0(7)
C32 C22 C72 118.5(7)
C33 C23 C13 121.1(8)
C33 C23 C73 118.9(7)
C13 C23 C73 120.1(7)
N3 C24 C34 125.7(6)
N3 C24 C14 117.6(7)
C34 C24 C14 116.6(6)
C35 C25 C15 114.8(7)
C35 C25 C75 120.2(7)
C15 C25 C75 125.0(7)
C36 C26 C16 115.9(7)
C36 C26 C76 124.4(8)
C16 C26 C76 119.7(7)
N17 C27 C37 178.6(16)
C21 C31 C41 129.8(6)
C42 C32 C22 120.6(8)
C43 C33 C23 120.3(8)
C24 C34 C44 128.3(6)
C45 C35 C25 123.9(8)
C46 C36 C26 125.9(8)
N2 C41 C31 122.7(6)
N2 C41 C51 121.3(6)
C31 C41 C51 116.0(6)
C32 C42 C52 121.0(7)
C33 C43 C53 120.4(8)
N4 C44 C34 124.5(6)
N4 C44 C54 120.4(6)
C34 C44 C54 115.1(6)
C55 C45 C35 118.7(8)
C36 C46 C56 117.7(8)
C62 C52 C42 117.3(7)
C63 C53 C43 120.4(8)
C45 C55 C65 120.7(8)
C46 C56 C66 123.4(9)
C12 C62 C52 120.0(7)
C12 C62 C102 122.2(6)
C52 C62 C102 117.8(6)
C13 C63 C53 116.6(7)
C13 C63 C103 123.2(7)
C53 C63 C103 120.2(7)
C55 C65 C15 121.4(8)
C55 C65 C105 118.8(8)
C15 C65 C105 119.8(7)
C56 C66 C16 117.6(8)
C56 C66 C106 121.7(8)
C16 C66 C106 120.7(7)
C22 C72 C92 115.2(7)
C22 C72 C82 106.8(8)
C92 C72 C82 106.8(9)
C23 C73 C83 108.5(7)
C23 C73 C93 110.2(7)
C83 C73 C93 110.8(6)
C95 C75 C85 109.2(7)
C95 C75 C25 113.9(6)
C85 C75 C25 111.7(7)
C26 C76 C86 113.6(7)
C26 C76 C96 111.8(8)
C86 C76 C96 106.4(7)
C112 C102 C62 111.4(7)
C112 C102 C122 112.6(9)
C62 C102 C122 112.1(8)
C113 C103 C63 114.7(9)
C113 C103 C123 107.9(11)
C63 C103 C123 114.3(8)
C125 C105 C65 110.9(8)
C125 C105 C115 113.2(10)
C65 C105 C115 106.5(9)
C116 C106 C126 111.4(10)
C116 C106 C66 111.3(8)
C126 C106 C66 111.1(7)

loop_
_geom_bond_atom_site_label_1
_geom_bond_atom_site_label_2
_geom_bond_distance
Fe1 N1 2.033(5)
Fe1 N2 2.035(6)
Fe1 N17 2.136(7)
Fe1 S1 2.3430(19)
Fe2 N3 1.991(6)
Fe2 N4 2.003(6)
Fe2 S1 2.1018(18)
N1 C21 1.329(8)
N1 C12 1.466(8)
N2 C41 1.291(9)
N2 C13 1.461(9)
N3 C24 1.370(9)
N3 C15 1.420(9)
N4 C44 1.338(8)
N4 C16 1.417(9)
N17 C27 1.166(11)
C11 C21 1.506(10)
C12 C62 1.372(10)
C12 C22 1.374(10)
C13 C23 1.399(10)
C13 C63 1.425(11)
C14 C24 1.559(10)
C15 C65 1.390(12)
C15 C25 1.417(10)
C16 C66 1.430(10)
C16 C26 1.454(11)
C21 C31 1.404(9)
C22 C32 1.412(11)
C22 C72 1.501(11)
C23 C33 1.377(11)
C23 C73 1.543(11)
C24 C34 1.373(11)
C25 C35 1.415(12)
C25 C75 1.511(11)
C26 C36 1.404(11)
C26 C76 1.490(11)
C27 C37 1.465(14)
C31 C41 1.425(9)
C32 C42 1.370(13)
C33 C43 1.363(13)
C34 C44 1.395(11)
C35 C45 1.370(12)
C36 C46 1.321(13)
C41 C51 1.493(10)
C42 C52 1.434(12)
C43 C53 1.431(11)
C44 C54 1.530(8)
C45 C55 1.359(12)
C46 C56 1.380(13)
C52 C62 1.401(10)
C53 C63 1.425(11)
C55 C65 1.360(11)
C56 C66 1.397(11)
C62 C102 1.526(11)
C63 C103 1.492(11)
C65 C105 1.557(11)
C66 C106 1.554(12)
C72 C92 1.529(12)
C72 C82 1.597(13)
C73 C83 1.564(11)
C73 C93 1.581(11)
C75 C95 1.482(11)
C75 C85 1.490(11)
C76 C86 1.512(11)
C76 C96 1.569(11)
C102 C112 1.499(11)
C102 C122 1.573(12)
C103 C113 1.482(14)
C103 C123 1.503(16)
C105 C125 1.491(15)
C105 C115 1.587(16)
C106 C116 1.457(13)
C106 C126 1.473(12)

loop_
_geom_torsion_atom_site_label_1
_geom_torsion_atom_site_label_2
_geom_torsion_atom_site_label_3
_geom_torsion_atom_site_label_4
_geom_torsion
N3 Fe2 S1 Fe1 106.7(2)
N4 Fe2 S1 Fe1 -101.7(2)
N1 Fe1 S1 Fe2 -127.15(19)
N2 Fe1 S1 Fe2 120.3(2)
N17 Fe1 S1 Fe2 -5.7(2)
N2 Fe1 N1 C21 19.2(5)
N17 Fe1 N1 C21 134.1(5)
S1 Fe1 N1 C21 -108.2(5)
N2 Fe1 N1 C12 -160.6(5)
N17 Fe1 N1 C12 -45.7(6)
S1 Fe1 N1 C12 72.0(5)
N1 Fe1 N2 C41 -20.2(6)
N17 Fe1 N2 C41 -133.3(5)
S1 Fe1 N2 C41 105.2(5)
N1 Fe1 N2 C13 160.7(5)
N17 Fe1 N2 C13 47.6(5)
S1 Fe1 N2 C13 -74.0(5)
N4 Fe2 N3 C24 19.5(5)
S1 Fe2 N3 C24 179.2(4)
N4 Fe2 N3 C15 -158.7(5)
S1 Fe2 N3 C15 1.0(6)
N3 Fe2 N4 C44 -19.1(6)
S1 Fe2 N4 C44 -176.8(4)
N3 Fe2 N4 C16 159.9(5)
S1 Fe2 N4 C16 2.2(6)
N1 Fe1 N17 C27 137(8)
N2 Fe1 N17 C27 -121(8)
S1 Fe1 N17 C27 10(8)
C21 N1 C12 C62 -96.5(7)
Fe1 N1 C12 C62 83.3(6)
C21 N1 C12 C22 81.3(8)
Fe1 N1 C12 C22 -98.9(6)
C41 N2 C13 C23 -84.7(9)
Fe1 N2 C13 C23 94.5(7)
C41 N2 C13 C63 94.0(8)
Fe1 N2 C13 C63 -86.8(7)
C24 N3 C15 C65 -94.7(9)
Fe2 N3 C15 C65 83.4(7)
C24 N3 C15 C25 88.0(8)
Fe2 N3 C15 C25 -93.8(8)
C44 N4 C16 C66 -84.6(8)
Fe2 N4 C16 C66 96.4(7)
C44 N4 C16 C26 99.5(7)
Fe2 N4 C16 C26 -79.5(7)
C12 N1 C21 C31 171.8(6)
Fe1 N1 C21 C31 -8.0(8)
C12 N1 C21 C11 -5.7(9)
Fe1 N1 C21 C11 174.5(4)
C62 C12 C22 C32 -0.6(10)
N1 C12 C22 C32 -178.2(6)
C62 C12 C22 C72 -178.2(7)
N1 C12 C22 C72 4.1(10)
C63 C13 C23 C33 -1.4(12)
N2 C13 C23 C33 177.2(7)
C63 C13 C23 C73 178.7(7)
N2 C13 C23 C73 -2.6(11)
C15 N3 C24 C34 169.7(7)
Fe2 N3 C24 C34 -8.5(10)
C15 N3 C24 C14 -7.8(10)
Fe2 N3 C24 C14 174.0(5)
C65 C15 C25 C35 0.0(11)
N3 C15 C25 C35 177.2(7)
C65 C15 C25 C75 -179.3(7)
N3 C15 C25 C75 -2.1(11)
N4 C16 C26 C36 -179.0(6)
C66 C16 C26 C36 5.0(9)
N4 C16 C26 C76 -1.6(9)
C66 C16 C26 C76 -177.6(6)
Fe1 N17 C27 C37 -29(56)
N1 C21 C31 C41 -11.8(11)
C11 C21 C31 C41 165.7(6)
C12 C22 C32 C42 4.9(12)
C72 C22 C32 C42 -177.3(8)
C13 C23 C33 C43 2.3(13)
C73 C23 C33 C43 -177.9(8)
N3 C24 C34 C44 -11.5(13)
C14 C24 C34 C44 166.0(8)
C15 C25 C35 C45 3.3(13)
C75 C25 C35 C45 -177.4(8)
C16 C26 C36 C46 -2.8(11)
C76 C26 C36 C46 180.0(7)
C13 N2 C41 C31 -171.5(6)
Fe1 N2 C41 C31 9.4(9)
C13 N2 C41 C51 7.1(9)
Fe1 N2 C41 C51 -172.0(5)
C21 C31 C41 N2 11.2(11)
C21 C31 C41 C51 -167.5(6)
C22 C32 C42 C52 -5.9(13)
C23 C33 C43 C53 -3.9(15)
C16 N4 C44 C34 -172.0(7)
Fe2 N4 C44 C34 7.1(10)
C16 N4 C44 C54 6.6(9)
Fe2 N4 C44 C54 -174.4(5)
C24 C34 C44 N4 12.4(13)
C24 C34 C44 C54 -166.2(7)
C25 C35 C45 C55 -6.7(15)
C26 C36 C46 C56 2.7(12)
C32 C42 C52 C62 2.5(12)
C33 C43 C53 C63 4.6(15)
C35 C45 C55 C65 6.8(14)
C36 C46 C56 C66 -5.1(13)
C22 C12 C62 C52 -2.8(10)
N1 C12 C62 C52 175.0(6)
C22 C12 C62 C102 179.1(6)
N1 C12 C62 C102 -3.2(9)
C42 C52 C62 C12 1.8(11)
C42 C52 C62 C102 180.0(7)
C23 C13 C63 C53 2.1(12)
N2 C13 C63 C53 -176.6(7)
C23 C13 C63 C103 179.2(8)
N2 C13 C63 C103 0.5(12)
C43 C53 C63 C13 -3.7(13)
C43 C53 C63 C103 179.1(9)
C45 C55 C65 C15 -3.7(14)
C45 C55 C65 C105 176.8(9)
C25 C15 C65 C55 0.3(13)
N3 C15 C65 C55 -176.9(7)
C25 C15 C65 C105 179.8(8)
N3 C15 C65 C105 2.6(11)
C46 C56 C66 C16 7.5(12)
C46 C56 C66 C106 -175.0(7)
N4 C16 C66 C56 176.8(7)
C26 C16 C66 C56 -7.3(10)
N4 C16 C66 C106 -0.7(11)
C26 C16 C66 C106 175.1(6)
C12 C22 C72 C92 -138.6(8)
C32 C22 C72 C92 43.8(11)
C12 C22 C72 C82 103.0(9)
C32 C22 C72 C82 -74.5(10)
C33 C23 C73 C83 69.5(10)
C13 C23 C73 C83 -110.7(8)
C33 C23 C73 C93 -52.0(10)
C13 C23 C73 C93 127.8(7)
C35 C25 C75 C95 53.3(11)
C15 C25 C75 C95 -127.4(8)
C35 C25 C75 C85 -70.9(10)
C15 C25 C75 C85 108.3(9)
C36 C26 C76 C86 -32.1(10)
C16 C26 C76 C86 150.7(7)
C36 C26 C76 C96 88.4(10)
C16 C26 C76 C96 -88.8(9)
C12 C62 C102 C112 86.4(8)
C52 C62 C102 C112 -91.8(8)
C12 C62 C102 C122 -146.3(8)
C52 C62 C102 C122 35.5(10)
C13 C63 C103 C113 -102.9(12)
C53 C63 C103 C113 74.1(14)
C13 C63 C103 C123 131.8(10)
C53 C63 C103 C123 -51.2(13)
C55 C65 C105 C125 49.3(14)
C15 C65 C105 C125 -130.2(11)
C55 C65 C105 C115 -74.3(11)
C15 C65 C105 C115 106.2(9)
C56 C66 C106 C116 82.0(13)
C16 C66 C106 C116 -100.6(11)
C56 C66 C106 C126 -42.8(11)
C16 C66 C106 C126 134.7(8)
